data_4513248
loop_
_publ_author_name
'Barboiu, Mihail'
'Dumitrescu, Dan'
'Petit, Eddy'
'Legrand, Yves-Marie'
'van der Lee, Arie'

_publ_section_title
;
 Crystallization-Driven Multicomponent Encapsulation of Coulombically
 Repulsive Guests
;
_journal_issue 7
_journal_name_full 'Crystal Growth &amp; Design'
_journal_page_first 3525
_journal_paper_doi 10.1021/acs.cgd.5b00596
_journal_volume 15
_journal_year 2015
_chemical_formula_moiety 'C28 H19 Na O16.5 S4, 2(C6 H9 N2), 2(C H7 N4)'
_chemical_formula_sum 'C42 H51 N12 Na O16.5 S4'
_chemical_formula_weight 1139.22
_space_group_IT_number 14
_symmetry_cell_setting monoclinic
_symmetry_space_group_name_Hall '-P 2yn'
_symmetry_space_group_name_H-M 'P 1 21/n 1'
_atom_sites_solution_hydrogens difmap
_atom_sites_solution_primary iterative
_cell_angle_alpha 90
_cell_angle_beta 102.545(5)
_cell_angle_gamma 90
_cell_formula_units_Z 4
_cell_length_a 16.6234(9)
_cell_length_b 14.1631(8)
_cell_length_c 20.9416(11)
_cell_measurement_reflns_used 8106
_cell_measurement_temperature 175
_cell_measurement_theta_max 28.6280
_cell_measurement_theta_min 1.9140
_cell_volume 4812.8(5)
_computing_cell_refinement
;
CrysAlisPro, Agilent Technologies,
Version 1.171.36.28 (release 01-02-2013 CrysAlis171 .NET)
(compiled Feb  1 2013,16:14:44)
;
_computing_data_collection
;
CrysAlisPro, Agilent Technologies,
Version 1.171.36.28 (release 01-02-2013 CrysAlis171 .NET)
(compiled Feb  1 2013,16:14:44)
;
_computing_data_reduction
;
CrysAlisPro, Agilent Technologies,
Version 1.171.36.28 (release 01-02-2013 CrysAlis171 .NET)
(compiled Feb  1 2013,16:14:44)
;
_computing_molecular_graphics 'CAMERON (Watkin et al., 1996)'
_computing_publication_material 'CRYSTALS (Betteridge et al., 2003)'
_computing_structure_refinement 'CRYSTALS (Betteridge et al., 2003)'
_computing_structure_solution 'Superflip (Palatinus & Chapuis, 2007)'
_diffrn_ambient_temperature 175
_diffrn_detector_area_resol_mean 8.0072
_diffrn_measured_fraction_theta_full 0.994
_diffrn_measured_fraction_theta_max 0.854
_diffrn_measurement_details
;
  1 omega   35.00   78.00   1.0000  388.2300
omega____ theta____ kappa____ phi______ frames
    -       17.9231  179.0000 -180.0000 43

  2 omega  -46.00   60.00   1.0000  388.2300
omega____ theta____ kappa____ phi______ frames
    -       17.9231  -19.0000  120.0000 106

  3 omega   -2.00   77.00   1.0000  388.2300
omega____ theta____ kappa____ phi______ frames
    -       17.9231   38.0000  -30.0000 79

  4 omega  -26.00   -1.00   1.0000  388.2300
omega____ theta____ kappa____ phi______ frames
    -       17.9231   19.0000 -180.0000 25

;
_diffrn_measurement_device Area
_diffrn_measurement_device_type 'Xcalibur, Sapphire3, Gemini'
_diffrn_measurement_method '\w scans'
_diffrn_orient_matrix_UB_11 -0.0045699000
_diffrn_orient_matrix_UB_12 -0.0194199000
_diffrn_orient_matrix_UB_13 0.0302280000
_diffrn_orient_matrix_UB_21 -0.0365214000
_diffrn_orient_matrix_UB_22 0.0267627000
_diffrn_orient_matrix_UB_23 -0.0018733000
_diffrn_orient_matrix_UB_31 -0.0235700000
_diffrn_orient_matrix_UB_32 -0.0376444000
_diffrn_orient_matrix_UB_33 -0.0169047000
_diffrn_radiation_monochromator graphite
_diffrn_radiation_source 'Enhance (Mo) X-ray Source'
_diffrn_radiation_type 'Mo K\a'
_diffrn_radiation_wavelength 0.71073
_diffrn_reflns_av_R_equivalents 0.100
_diffrn_reflns_av_sigmaI/netI 0.0886
_diffrn_reflns_limit_h_max 21
_diffrn_reflns_limit_h_min -21
_diffrn_reflns_limit_k_max 19
_diffrn_reflns_limit_k_min -11
_diffrn_reflns_limit_l_max 22
_diffrn_reflns_limit_l_min -26
_diffrn_reflns_number 24273
_diffrn_reflns_theta_full 26.000
_diffrn_reflns_theta_max 29.109
_diffrn_reflns_theta_min 1.749
_exptl_absorpt_coefficient_mu 0.293
_exptl_absorpt_correction_T_max 1.00000
_exptl_absorpt_correction_T_min 0.86647
_exptl_absorpt_correction_type multi-scan
_exptl_absorpt_process_details
;
CrysAlisPro, Agilent Technologies,
Version 1.171.36.28 (release 01-02-2013 CrysAlis171 .NET)
(compiled Feb  1 2013,16:14:44)
Empirical absorption correction using spherical harmonics,
 implemented in SCALE3 ABSPACK scaling algorithm.
;
_exptl_crystal_colour yellow
_exptl_crystal_density_diffrn 1.572
_exptl_crystal_density_method 'not measured'
_exptl_crystal_description prism
_exptl_crystal_F_000 2376
_exptl_crystal_size_max 0.550
_exptl_crystal_size_mid 0.500
_exptl_crystal_size_min 0.200
_refine_diff_density_max 1.96
_refine_diff_density_min -1.37
_refine_ls_extinction_method None
_refine_ls_goodness_of_fit_ref 1.0444
_refine_ls_hydrogen_treatment constr
_refine_ls_matrix_type full
_refine_ls_number_parameters 685
_refine_ls_number_reflns 7545
_refine_ls_number_restraints 0
_refine_ls_R_factor_all 0.1225
_refine_ls_R_factor_gt 0.0820
_refine_ls_shift/su_max 0.0008942
_refine_ls_shift/su_mean 0.0000343
_refine_ls_structure_factor_coef F
_refine_ls_weighting_details
;
 Method, part 1, Chebychev polynomial, (Watkin, 1994, Prince, 1982) 
 [weight] = 1.0/[A~0~*T~0~(x)+A~1~*T~1~(x) ... +A~n-1~]*T~n-1~(x)] 
 where A~i~ are the Chebychev coefficients listed below and x= Fcalc/Fmax 
 Method = Robust Weighting (Prince, 1982) 
 W = [weight] * [1-(deltaF/6*sigmaF)^2^]^2^ 
 A~i~ are: 
 8.44 5.92 6.28 1.57 
;
_refine_ls_weighting_scheme calc
_refine_ls_wR_factor_all 0.1217
_refine_ls_wR_factor_gt 0.0955
_refine_ls_wR_factor_ref 0.0955
_reflns_limit_h_max 20
_reflns_limit_h_min -21
_reflns_limit_k_max 19
_reflns_limit_k_min 0
_reflns_limit_l_max 26
_reflns_limit_l_min 0
_reflns_number_gt 7545
_reflns_number_total 11049
_reflns_threshold_expression I>2.0\s(I)
_oxford_diffrn_Wilson_B_factor 1.99
_oxford_diffrn_Wilson_scale 1.16
_oxford_refine_ls_r_factor_ref 0.0820
_oxford_refine_ls_scale 1.020(3)
_oxford_reflns_number_all 11049
_oxford_reflns_threshold_expression_ref I>2.0\s(I)
_cod_data_source_file cg5b00596_si_002.cif
_cod_data_source_block 1
_cod_depositor_comments
;
Adding full bibliography for 4513247--4513249.cif.

2024-02-12
Z value and formula fixed to values more according to usual
chemical conventions.                 miguel
;
_cod_original_formula_sum 'C84 H102 N24 Na2 O33 S8'
_cod_original_formula_weight 2278.44
_cod_original_formula_moiety 'C56 H38 Na2 O33 S8, 4(C6 H9 N2), 4(C H7 N4)'
_cod_original_formula_units_Z 2
_cod_original_cell_volume 4812.7(5)
_cod_original_sg_symbol_H-M 'P 21/n '
_cod_database_code 4513248
_cell_oxdiff_length_a 16.6243(8)
_cell_oxdiff_length_b 14.1564(8)
_cell_oxdiff_length_c 20.9485(10)
_cell_oxdiff_angle_alpha 89.981(4)
_cell_oxdiff_angle_beta 102.524(4)
_cell_oxdiff_angle_gamma 89.969(4)
_cell_oxdiff_volume 4812.7(4)
_montpellier_reflns_maxres 0.73
_montpellier_reflns_completeness_maxres 85.52
_montpellier_reflns_redundancy_maxres 2.17

loop_
_symmetry_equiv_pos_as_xyz
x,y,z
-x,-y,-z
x+1/2,-y+1/2,z+1/2
-x+1/2,y+1/2,-z+1/2

loop_
_atom_site_label
_atom_site_type_symbol
_atom_site_fract_x
_atom_site_fract_y
_atom_site_fract_z
_atom_site_U_iso_or_equiv
_atom_site_occupancy
_atom_site_adp_type
_atom_site_refinement_flags_posn
S1 S 0.82805(6) 0.66286(7) 0.72623(4) 0.0196 1.0000 Uani .
O2 O 0.9043(2) 0.6236(3) 0.71581(16) 0.0343 1.0000 Uani .
O3 O 0.8343(2) 0.6959(2) 0.79334(13) 0.0284 1.0000 Uani .
O4 O 0.75769(19) 0.6000(2) 0.70523(14) 0.0273 1.0000 Uani .
C5 C 0.8080(2) 0.7663(3) 0.67784(16) 0.0152 1.0000 Uani .
C6 C 0.7281(2) 0.8009(3) 0.66233(17) 0.0179 1.0000 Uani .
C7 C 0.7114(2) 0.8872(3) 0.63061(16) 0.0146 1.0000 Uani .
C8 C 0.7759(2) 0.9375(3) 0.61248(16) 0.0152 1.0000 Uani .
O9 O 0.75982(16) 1.0183(2) 0.57845(12) 0.0171 1.0000 Uani .
C10 C 0.8572(2) 0.9020(3) 0.62938(16) 0.0151 1.0000 Uani .
C11 C 0.8721(2) 0.8164(3) 0.66193(17) 0.0172 1.0000 Uani .
H111 H 0.9246 0.7929 0.6726 0.0216 1.0000 Uiso R
C12 C 0.9262(2) 0.9553(3) 0.60757(17) 0.0186 1.0000 Uani .
C13 C 0.9356(2) 0.9187(3) 0.54168(17) 0.0166 1.0000 Uani .
C14 C 0.8886(2) 0.9560(3) 0.48292(17) 0.0148 1.0000 Uani .
O15 O 0.83831(17) 1.0313(2) 0.48334(12) 0.0211 1.0000 Uani .
C16 C 0.8943(2) 0.9169(3) 0.42276(18) 0.0168 1.0000 Uani .
C17 C 0.9482(2) 0.8423(3) 0.42213(18) 0.0184 1.0000 Uani .
C18 C 0.9952(2) 0.8062(3) 0.48050(19) 0.0191 1.0000 Uani .
C19 C 0.9891(2) 0.8447(3) 0.53945(19) 0.0194 1.0000 Uani .
H191 H 1.0201 0.8204 0.5784 0.0229 1.0000 Uiso R
S20 S 1.06164(6) 0.70885(8) 0.48107(5) 0.0232 1.0000 Uani .
O21 O 1.12292(19) 0.7149(2) 0.54148(15) 0.0287 1.0000 Uani .
Na22 Na 1.21930(11) 0.82823(13) 0.58620(8) 0.0272 1.0000 Uani .
O23 O 1.1988(2) 0.8141(3) 0.69394(16) 0.0382 1.0000 Uani .
S24 S 1.15850(6) 0.82857(7) 0.74783(5) 0.0210 1.0000 Uani .
O25 O 1.1991(2) 0.9013(2) 0.79342(16) 0.0352 1.0000 Uani .
O26 O 1.07119(19) 0.8473(2) 0.72854(15) 0.0326 1.0000 Uani .
C27 C 0.6714(2) 0.7770(3) 0.29380(16) 0.0160 1.0000 Uani .
C28 C 0.6039(2) 0.8152(3) 0.31365(17) 0.0166 1.0000 Uani .
C29 C 0.6112(2) 0.9009(3) 0.34745(16) 0.0151 1.0000 Uani .
C30 C 0.6867(2) 0.9482(3) 0.35862(16) 0.0150 1.0000 Uani .
O31 O 1.30687(16) 0.9623(2) 0.61558(12) 0.0179 1.0000 Uani .
C32 C 0.7569(2) 0.9075(3) 0.34218(16) 0.0149 1.0000 Uani .
C33 C 0.7470(2) 0.8215(3) 0.30872(17) 0.0171 1.0000 Uani .
H331 H 0.7918 0.7937 0.2966 0.0204 1.0000 Uiso R
C34 C 0.8407(2) 0.9535(3) 0.35897(17) 0.0179 1.0000 Uani .
H341 H 0.8572 0.9985 0.3340 0.0231 1.0000 Uiso R
C35 C 0.5366(2) 0.9399(3) 0.36917(16) 0.0159 1.0000 Uani .
C36 C 0.5256(2) 0.8993(3) 0.43389(16) 0.0147 1.0000 Uani .
C37 C 0.5774(2) 0.9289(3) 0.49239(17) 0.0153 1.0000 Uani .
O38 O 0.63513(16) 0.9947(2) 0.48791(12) 0.0189 1.0000 Uani .
C39 C 0.5696(2) 0.8924(3) 0.55341(16) 0.0140 1.0000 Uani .
C40 C 0.6248(2) 0.9264(3) 0.61647(16) 0.0166 1.0000 Uani .
H401 H 0.5988 0.9064 0.6518 0.0201 1.0000 Uiso R
H402 H 0.6279 0.9947 0.6155 0.0202 1.0000 Uiso R
C41 C 0.5066(2) 0.8285(3) 0.55376(18) 0.0202 1.0000 Uani .
C42 C 0.4533(2) 0.7999(3) 0.49607(18) 0.0171 1.0000 Uani .
C43 C 0.4637(2) 0.8352(3) 0.43646(17) 0.0170 1.0000 Uani .
H431 H 0.4284 0.8152 0.3981 0.0199 1.0000 Uiso R
S44 S 0.36761(6) 0.72896(8) 0.49973(5) 0.0252 1.0000 Uani .
O45 O 0.3104(3) 0.7889(4) 0.5229(3) 0.0708 1.0000 Uani .
O46 O 0.3322(2) 0.6993(3) 0.43434(17) 0.0481 1.0000 Uani .
O47 O 0.3961(3) 0.6530(3) 0.5441(2) 0.0612 1.0000 Uani .
H411 H 0.4991 0.8038 0.5935 0.0241 1.0000 Uiso R
H351 H 0.4884 0.9251 0.3357 0.0189 1.0000 Uiso R
H352 H 0.5407 1.0081 0.3732 0.0188 1.0000 Uiso R
H281 H 0.5538 0.7839 0.3033 0.0204 1.0000 Uiso R
O48 O 1.0953(2) 0.7172(3) 0.42337(16) 0.0372 1.0000 Uani .
O49 O 1.0105(2) 0.6247(3) 0.48117(16) 0.0350 1.0000 Uani .
H171 H 0.9531 0.8162 0.3830 0.0222 1.0000 Uiso R
H121 H 0.9769 0.9452 0.6387 0.0217 1.0000 Uiso R
H122 H 0.9135 1.0220 0.6049 0.0223 1.0000 Uiso R
H61 H 0.6855 0.7663 0.6732 0.0207 1.0000 Uiso R
O50 O 1.2825(10) 0.6640(14) 0.6298(7) 0.1476 0.5000 Uani .
H501 H 1.3157 0.6607 0.6042 0.1609 0.5000 Uiso R
H502 H 1.3300 0.6621 0.6551 0.1609 0.5000 Uiso R
N51 N 0.7016(2) 0.6817(3) 0.85795(18) 0.0287 1.0000 Uani .
C52 C 0.6354(3) 0.6565(3) 0.7981(2) 0.0312 1.0000 Uani .
C53 C 0.5732(3) 0.7336(3) 0.77637(19) 0.0281 1.0000 Uani .
N54 N 0.5990(2) 0.8230(3) 0.78639(17) 0.0270 1.0000 Uani .
C55 C 0.5415(3) 0.8907(4) 0.7673(2) 0.0369 1.0000 Uani .
C56 C 0.4612(3) 0.8728(5) 0.7385(2) 0.0436 1.0000 Uani .
C57 C 0.4360(3) 0.7806(5) 0.7270(2) 0.0496 1.0000 Uani .
C58 C 0.4931(3) 0.7094(4) 0.7462(2) 0.0414 1.0000 Uani .
H581 H 0.4789 0.6465 0.7391 0.0490 1.0000 Uiso R
H571 H 0.3817 0.7668 0.7072 0.0598 1.0000 Uiso R
H561 H 0.4234 0.9223 0.7270 0.0518 1.0000 Uiso R
H551 H 0.5581 0.9533 0.7748 0.0442 1.0000 Uiso R
H521 H 0.6611 0.6400 0.7629 0.0379 1.0000 Uiso R
H522 H 0.6056 0.6024 0.8088 0.0383 1.0000 Uiso R
H511 H 0.7188 0.6306 0.8810 0.0429 1.0000 Uiso R
H513 H 0.6822 0.7230 0.8827 0.0428 1.0000 Uiso R
H512 H 0.7433 0.7066 0.8454 0.0430 1.0000 Uiso R
N59 N 0.7740(3) 0.4436(3) 0.62736(19) 0.0325 1.0000 Uani .
C60 C 0.8147(3) 0.4868(4) 0.5794(3) 0.0442 1.0000 Uani .
C61 C 0.7698(3) 0.5712(3) 0.5465(2) 0.0289 1.0000 Uani .
N62 N 0.6884(3) 0.5710(3) 0.5386(2) 0.0384 1.0000 Uani .
C63 C 0.6474(4) 0.6421(5) 0.5060(3) 0.0535 1.0000 Uani .
C64 C 0.6850(5) 0.7153(5) 0.4812(3) 0.0599 1.0000 Uani .
C65 C 0.7689(5) 0.7176(5) 0.4919(3) 0.0559 1.0000 Uani .
C66 C 0.8131(4) 0.6443(4) 0.5254(3) 0.0456 1.0000 Uani .
H661 H 0.8706 0.6435 0.5341 0.0541 1.0000 Uiso R
H651 H 0.7955 0.7680 0.4763 0.0669 1.0000 Uiso R
H641 H 0.6540 0.7631 0.4574 0.0711 1.0000 Uiso R
H631 H 0.5909 0.6415 0.4996 0.0650 1.0000 Uiso R
H602 H 0.8178 0.4407 0.5460 0.0530 1.0000 Uiso R
H601 H 0.8701 0.5061 0.6012 0.0531 1.0000 Uiso R
H593 H 0.7283 0.4164 0.6061 0.0486 1.0000 Uiso R
H592 H 0.8067 0.4000 0.6508 0.0487 1.0000 Uiso R
H591 H 0.7608 0.4874 0.6536 0.0487 1.0000 Uiso R
N67 N 0.8285(3) 0.4693(4) 0.3069(2) 0.0439 1.0000 Uani .
C68 C 0.8800(3) 0.5060(4) 0.3565(2) 0.0301 1.0000 Uani .
N69 N 0.9515(2) 0.4625(3) 0.38009(18) 0.0356 1.0000 Uani .
N70 N 0.9600(3) 0.3731(3) 0.3541(2) 0.0441 1.0000 Uani .
H701 H 1.0045 0.3613 0.3410 0.0529 1.0000 Uiso R
H702 H 0.9540 0.3238 0.3766 0.0535 1.0000 Uiso R
H691 H 0.9802 0.4762 0.4188 0.0431 1.0000 Uiso R
N71 N 0.8647(3) 0.5874(4) 0.3826(2) 0.0500 1.0000 Uani .
H711 H 0.8995 0.6091 0.4161 0.0599 1.0000 Uiso R
H712 H 0.8157 0.6089 0.3746 0.0599 1.0000 Uiso R
H672 H 0.8381 0.4139 0.2926 0.0532 1.0000 Uiso R
H671 H 0.7827 0.4976 0.2913 0.0531 1.0000 Uiso R
N72 N 0.5309(3) 0.5325(4) 0.6025(3) 0.0610 1.0000 Uani .
C73 C 0.4922(4) 0.4883(4) 0.6426(3) 0.0417 1.0000 Uani .
N74 N 0.4137(3) 0.5049(4) 0.6403(3) 0.0517 1.0000 Uani .
H742 H 0.3883 0.4748 0.6655 0.0619 1.0000 Uiso R
H741 H 0.3880 0.5478 0.6145 0.0619 1.0000 Uiso R
N75 N 0.5325(3) 0.4260(4) 0.6857(2) 0.0460 1.0000 Uani .
N76 N 0.6164(3) 0.4103(3) 0.6887(2) 0.0437 1.0000 Uani .
H762 H 0.6513 0.4200 0.7254 0.0522 1.0000 Uiso R
H761 H 0.6316 0.3527 0.6820 0.0530 1.0000 Uiso R
H751 H 0.5093 0.4015 0.7144 0.0548 1.0000 Uiso R
H721 H 0.5087 0.5809 0.5804 0.0730 1.0000 Uiso R
H722 H 0.5829 0.5243 0.6063 0.0730 1.0000 Uiso R
H151 H 0.8111 1.0198 0.5171 0.0500 1.0000 Uiso R
H381 H 0.6696 1.0020 0.5236 0.0500 1.0000 Uiso R
H311 H 1.3244 0.9798 0.5800 0.0500 1.0000 Uiso R

loop_
_atom_site_aniso_label
_atom_site_aniso_U_11
_atom_site_aniso_U_22
_atom_site_aniso_U_33
_atom_site_aniso_U_23
_atom_site_aniso_U_13
_atom_site_aniso_U_12
S1 0.0207(5) 0.0219(5) 0.0154(4) 0.0039(3) 0.0022(3) 0.0027(4)
O2 0.0289(16) 0.039(2) 0.0377(18) 0.0128(14) 0.0137(13) 0.0106(16)
O3 0.0362(17) 0.0319(17) 0.0148(13) 0.0027(11) 0.0007(11) -0.0009(15)
O4 0.0313(16) 0.0257(17) 0.0242(15) 0.0014(11) 0.0045(12) -0.0016(14)
C5 0.0181(18) 0.0144(18) 0.0128(15) 0.0010(12) 0.0024(12) 0.0041(15)
C6 0.0148(17) 0.025(2) 0.0131(15) 0.0015(14) 0.0019(12) 0.0034(16)
C7 0.0127(16) 0.022(2) 0.0076(14) -0.0019(12) -0.0007(11) 0.0017(16)
C8 0.0186(17) 0.0139(18) 0.0119(15) -0.0028(12) 0.0011(12) -0.0023(16)
O9 0.0144(12) 0.0184(14) 0.0169(12) -0.0003(10) -0.0002(9) -0.0034(11)
C10 0.0122(16) 0.0200(19) 0.0131(15) -0.0025(13) 0.0026(12) -0.0015(15)
C11 0.0140(16) 0.022(2) 0.0146(16) -0.0022(13) 0.0002(12) 0.0030(16)
C12 0.0142(17) 0.024(2) 0.0158(16) 0.0005(14) 0.0006(13) -0.0036(17)
C13 0.0079(15) 0.023(2) 0.0193(17) 0.0012(14) 0.0029(12) -0.0030(16)
C14 0.0103(15) 0.0149(18) 0.0193(17) -0.0013(13) 0.0035(12) 0.0008(15)
O15 0.0220(14) 0.0252(16) 0.0161(12) 0.0026(10) 0.0041(10) 0.0072(13)
C16 0.0135(16) 0.0180(19) 0.0188(17) 0.0025(14) 0.0036(13) -0.0032(16)
C17 0.0161(17) 0.019(2) 0.0201(17) -0.0029(14) 0.0053(13) -0.0033(16)
C18 0.0108(16) 0.020(2) 0.0259(19) -0.0003(15) 0.0020(13) 0.0006(16)
C19 0.0162(17) 0.018(2) 0.0232(18) 0.0048(14) 0.0034(14) 0.0038(16)
S20 0.0202(5) 0.0260(6) 0.0225(5) -0.0031(4) 0.0028(4) 0.0034(4)
O21 0.0271(15) 0.0297(17) 0.0283(15) -0.0024(12) 0.0039(12) 0.0053(14)
Na22 0.0283(9) 0.0302(10) 0.0245(8) -0.0027(7) 0.0088(7) -0.0053(8)
O23 0.050(2) 0.038(2) 0.0321(17) 0.0142(14) 0.0217(15) 0.0062(18)
S24 0.0207(5) 0.0228(5) 0.0188(4) 0.0069(4) 0.0031(3) -0.0014(4)
O25 0.0361(18) 0.0304(18) 0.0352(17) 0.0019(14) -0.0007(14) -0.0055(16)
O26 0.0248(16) 0.038(2) 0.0324(16) 0.0151(14) 0.0013(12) 0.0036(15)
C27 0.0155(17) 0.0189(19) 0.0127(15) -0.0015(13) 0.0009(12) -0.0006(16)
C28 0.0167(17) 0.0195(19) 0.0138(16) 0.0003(13) 0.0035(12) 0.0028(16)
C29 0.0146(16) 0.022(2) 0.0076(14) 0.0023(13) 0.0008(11) 0.0036(16)
C30 0.0187(17) 0.0171(18) 0.0093(14) 0.0009(12) 0.0035(12) 0.0005(16)
O31 0.0193(13) 0.0182(14) 0.0168(12) -0.0023(10) 0.0054(10) -0.0003(12)
C32 0.0143(16) 0.0207(19) 0.0101(15) 0.0014(13) 0.0031(12) -0.0010(16)
C33 0.0186(18) 0.020(2) 0.0134(16) 0.0005(13) 0.0054(13) 0.0030(16)
C34 0.0139(17) 0.024(2) 0.0164(16) 0.0048(14) 0.0044(13) 0.0007(16)
C35 0.0149(16) 0.0200(19) 0.0111(15) -0.0023(13) -0.0008(12) 0.0001(16)
C36 0.0137(16) 0.0160(18) 0.0135(16) -0.0013(12) 0.0009(12) 0.0054(15)
C37 0.0157(16) 0.0148(18) 0.0160(16) 0.0006(13) 0.0050(13) 0.0047(15)
O38 0.0174(13) 0.0251(15) 0.0129(11) -0.0002(10) 0.0001(9) -0.0071(12)
C39 0.0093(15) 0.0169(19) 0.0148(16) -0.0008(13) 0.0004(12) 0.0040(15)
C40 0.0138(16) 0.026(2) 0.0094(15) -0.0013(13) 0.0016(12) 0.0024(16)
C41 0.0177(18) 0.029(2) 0.0147(16) 0.0035(14) 0.0051(13) 0.0053(17)
C42 0.0140(16) 0.0173(19) 0.0196(17) -0.0013(14) 0.0027(13) -0.0013(16)
C43 0.0141(17) 0.022(2) 0.0133(16) -0.0032(13) -0.0002(12) -0.0001(16)
S44 0.0225(5) 0.0287(6) 0.0239(5) 0.0015(4) 0.0041(4) -0.0076(5)
O45 0.048(2) 0.063(3) 0.120(4) -0.037(3) 0.058(3) -0.024(2)
O46 0.044(2) 0.065(3) 0.0290(17) 0.0063(17) -0.0061(15) -0.031(2)
O47 0.043(2) 0.069(3) 0.062(3) 0.042(2) -0.0094(19) -0.022(2)
O48 0.0388(19) 0.042(2) 0.0313(17) 0.0056(14) 0.0092(14) 0.0189(17)
O49 0.0336(17) 0.0340(19) 0.0340(17) -0.0023(14) -0.0001(13) -0.0011(16)
O50 0.121(12) 0.24(2) 0.103(10) 0.090(12) 0.067(9) 0.061(13)
N51 0.038(2) 0.0196(19) 0.0309(19) 0.0051(14) 0.0123(16) -0.0001(17)
C52 0.039(3) 0.027(2) 0.030(2) 0.0042(17) 0.0137(19) 0.001(2)
C53 0.037(2) 0.030(2) 0.0183(18) 0.0005(16) 0.0093(16) 0.000(2)
N54 0.035(2) 0.026(2) 0.0198(16) 0.0055(14) 0.0042(14) 0.0030(17)
C55 0.052(3) 0.041(3) 0.019(2) 0.0068(18) 0.0102(19) 0.010(3)
C56 0.040(3) 0.063(4) 0.028(2) 0.018(2) 0.008(2) 0.025(3)
C57 0.032(3) 0.087(5) 0.026(2) 0.009(3) -0.0028(19) -0.002(3)
C58 0.042(3) 0.053(3) 0.030(2) -0.004(2) 0.009(2) -0.007(3)
N59 0.037(2) 0.024(2) 0.0316(19) -0.0022(15) -0.0045(16) 0.0022(18)
C60 0.040(3) 0.055(4) 0.041(3) 0.012(2) 0.015(2) 0.019(3)
C61 0.035(2) 0.026(2) 0.028(2) -0.0028(17) 0.0106(17) 0.007(2)
N62 0.035(2) 0.043(3) 0.037(2) 0.0064(18) 0.0068(17) 0.010(2)
C63 0.044(3) 0.076(5) 0.043(3) 0.020(3) 0.013(2) 0.027(3)
C64 0.103(6) 0.046(3) 0.034(3) 0.013(2) 0.024(3) 0.045(4)
C65 0.095(5) 0.043(3) 0.039(3) 0.009(2) 0.033(3) 0.002(4)
C66 0.051(3) 0.056(4) 0.034(3) 0.004(2) 0.017(2) -0.005(3)
N67 0.039(2) 0.048(3) 0.038(2) -0.0174(19) -0.0080(18) 0.012(2)
C68 0.027(2) 0.042(3) 0.0212(19) -0.0047(18) 0.0052(16) 0.002(2)
N69 0.0273(19) 0.054(3) 0.0243(18) -0.0029(17) 0.0030(15) 0.004(2)
N70 0.050(3) 0.046(3) 0.044(2) 0.010(2) 0.026(2) 0.017(2)
N71 0.033(2) 0.061(3) 0.049(3) -0.032(2) -0.0064(19) 0.010(2)
N72 0.049(3) 0.068(4) 0.071(3) 0.048(3) 0.024(3) 0.014(3)
C73 0.050(3) 0.038(3) 0.040(3) 0.008(2) 0.016(2) 0.001(3)
N74 0.046(3) 0.052(3) 0.060(3) 0.023(2) 0.017(2) 0.007(3)
N75 0.053(3) 0.050(3) 0.040(2) 0.015(2) 0.020(2) 0.007(2)
N76 0.054(3) 0.042(3) 0.037(2) 0.0094(19) 0.014(2) 0.013(2)

loop_
_atom_type_symbol
_atom_type_scat_dispersion_real
_atom_type_scat_dispersion_imag
_atom_type_scat_Cromer_Mann_a1
_atom_type_scat_Cromer_Mann_b1
_atom_type_scat_Cromer_Mann_a2
_atom_type_scat_Cromer_Mann_b2
_atom_type_scat_Cromer_Mann_a3
_atom_type_scat_Cromer_Mann_b3
_atom_type_scat_Cromer_Mann_a4
_atom_type_scat_Cromer_Mann_b4
_atom_type_scat_Cromer_Mann_c
_atom_type_scat_source
C 0.0033 0.0016 2.3100 20.8439 1.0200 10.2075 1.5886 0.5687 0.8650 51.6512 0.2156 'International Tables Vol C 4.2.6.8 and 6.1.1.4'
H 0.0000 0.0000 0.4930 10.5109 0.3229 26.1257 0.1402 3.1424 0.0408 57.7998 0.0030 'International Tables Vol C 4.2.6.8 and 6.1.1.4'
N 0.0061 0.0033 12.2126 0.0057 3.1322 9.8933 2.0125 28.9975 1.1663 0.5826 -11.5290 'International Tables Vol C 4.2.6.8 and 6.1.1.4'
O 0.0106 0.0060 3.0485 13.2771 2.2868 5.7011 1.5463 0.3239 0.8670 32.9089 0.2508 'International Tables Vol C 4.2.6.8 and 6.1.1.4'
S 0.1246 0.1234 6.9053 1.4679 5.2034 22.2151 1.4379 0.2536 1.5863 56.1720 0.8669 'International Tables Vol C 4.2.6.8 and 6.1.1.4'
Na 0.0362 0.0249 4.7626 3.2850 3.1736 8.8422 1.2674 0.3136 1.1128 129.4240 0.6760 'International Tables Vol C 4.2.6.8 and 6.1.1.4'

loop_
_montpellier_diffrn_reflns_class_number
_montpellier_diffrn_reflns_class_d_res_high
_montpellier_diffrn_reflns_class_d_res_low
_montpellier_diffrn_reflns_class_redundancy
_montpellier_diffrn_reflns_class_av_i/ui
_diffrn_reflns_class_av_R_eq
_montpellier_diffrn_reflns_class_completeness_shell
_montpellier_diffrn_reflns_class_cumul_completeness
0 100.0 1.68 3.4 30.44 0.079 99.7 99.65
1 1.68 1.33 2.8 12.41 0.107 100.0 99.83
2 1.33 1.16 2.6 9.42 0.112 99.8 99.83
3 1.16 1.05 2.3 7.26 0.127 99.6 99.76
4 1.05 0.97 2.1 5.17 0.137 99.4 99.69
5 0.97 0.91 2.0 4.10 0.164 99.5 99.65
6 0.91 0.87 1.9 3.23 0.166 98.8 99.53
7 0.87 0.83 1.7 2.85 0.174 98.6 99.42
8 0.83 0.80 1.6 2.54 0.187 97.8 99.23
9 0.80 0.73 1.3 2.04 0.209 38.1 85.52

loop_
_geom_angle_atom_site_label_1
_geom_angle_site_symmetry_1
_geom_angle_atom_site_label_2
_geom_angle_atom_site_label_3
_geom_angle_site_symmetry_3
_geom_angle
_geom_angle_publ_flag
O2 . S1 O3 . 112.8(2) yes
O2 . S1 O4 . 113.1(2) yes
O3 . S1 O4 . 111.68(18) yes
O2 . S1 C5 . 107.13(18) yes
O3 . S1 C5 . 104.52(18) yes
O4 . S1 C5 . 107.04(18) yes
S1 . C5 C6 . 118.6(3) yes
S1 . C5 C11 . 120.3(3) yes
C6 . C5 C11 . 120.8(4) yes
C5 . C6 C7 . 120.3(4) yes
C5 . C6 H61 . 119.9 no
C7 . C6 H61 . 119.8 no
C6 . C7 C8 . 119.3(3) yes
C6 . C7 C40 . 120.0(3) yes
C8 . C7 C40 . 120.7(3) yes
C7 . C8 O9 . 120.0(3) yes
C7 . C8 C10 . 119.8(3) yes
O9 . C8 C10 . 120.3(3) yes
C8 . C10 C11 . 119.5(3) yes
C8 . C10 C12 . 119.4(3) yes
C11 . C10 C12 . 120.9(3) yes
C10 . C11 C5 . 120.2(3) yes
C10 . C11 H111 . 119.8 no
C5 . C11 H111 . 119.9 no
C10 . C12 C13 . 109.7(3) yes
C10 . C12 H121 . 109.3 no
C13 . C12 H121 . 108.6 no
C10 . C12 H122 . 109.4 no
C13 . C12 H122 . 110.2 no
H121 . C12 H122 . 109.4 no
C12 . C13 C14 . 121.3(3) yes
C12 . C13 C19 . 119.0(3) yes
C14 . C13 C19 . 119.6(3) yes
C13 . C14 O15 . 121.0(3) yes
C13 . C14 C16 . 120.3(3) yes
O15 . C14 C16 . 118.7(3) yes
C14 . O15 Na22 2_776 140.5(2) yes
C14 . O15 H151 . 105.6 no
Na22 2_776 O15 H151 . 112.9 no
C14 . C16 C17 . 118.8(3) yes
C14 . C16 C34 . 120.8(3) yes
C17 . C16 C34 . 120.4(3) yes
C16 . C17 C18 . 120.7(3) yes
C16 . C17 H171 . 119.8 no
C18 . C17 H171 . 119.5 no
C17 . C18 C19 . 120.3(4) yes
C17 . C18 S20 . 121.5(3) yes
C19 . C18 S20 . 118.2(3) yes
C13 . C19 C18 . 120.3(4) yes
C13 . C19 H191 . 119.3 no
C18 . C19 H191 . 120.4 no
C18 . S20 O21 . 106.34(19) yes
C18 . S20 O48 . 106.66(19) yes
O21 . S20 O48 . 113.6(2) yes
C18 . S20 O49 . 105.80(19) yes
O21 . S20 O49 . 110.3(2) yes
O48 . S20 O49 . 113.5(2) yes
S20 . O21 Na22 . 133.6(2) yes
O21 . Na22 O45 1_655 94.80(15) yes
O21 . Na22 O15 2_776 99.80(12) yes
O45 1_655 Na22 O15 2_776 94.21(17) yes
O21 . Na22 O23 . 95.55(14) yes
O45 1_655 Na22 O23 . 141.6(2) yes
O15 2_776 Na22 O23 . 120.10(13) yes
O21 . Na22 O31 . 169.51(13) yes
O45 1_655 Na22 O31 . 84.25(14) yes
O15 2_776 Na22 O31 . 69.90(10) yes
O23 . Na22 O31 . 91.59(13) yes
O21 . Na22 O50 . 73.6(5) yes
O45 1_655 Na22 O50 . 73.8(3) yes
O15 2_776 Na22 O50 . 165.4(4) yes
O23 . Na22 O50 . 74.0(3) yes
O31 . Na22 O50 . 116.0(5) yes
Na22 . O23 S24 . 157.0(2) yes
C27 3_565 S24 O23 . 106.48(19) yes
C27 3_565 S24 O25 . 104.82(18) yes
O23 . S24 O25 . 112.5(2) yes
C27 3_565 S24 O26 . 107.65(18) yes
O23 . S24 O26 . 114.5(2) yes
O25 . S24 O26 . 110.2(2) yes
S24 3_464 C27 C28 . 118.9(3) yes
S24 3_464 C27 C33 . 120.4(3) yes
C28 . C27 C33 . 120.7(4) yes
C27 . C28 C29 . 120.2(4) yes
C27 . C28 H281 . 119.2 no
C29 . C28 H281 . 120.6 no
C28 . C29 C30 . 118.5(3) yes
C28 . C29 C35 . 118.8(3) yes
C30 . C29 C35 . 122.7(3) yes
C29 . C30 O31 2_776 119.9(3) yes
C29 . C30 C32 . 121.6(3) yes
O31 2_776 C30 C32 . 118.5(3) yes
Na22 . O31 C30 2_776 145.6(2) yes
Na22 . O31 H311 . 107.2 no
C30 2_776 O31 H311 . 93.5 no
C30 . C32 C33 . 117.8(3) yes
C30 . C32 C34 . 122.5(3) yes
C33 . C32 C34 . 119.8(3) yes
C32 . C33 C27 . 120.9(3) yes
C32 . C33 H331 . 119.7 no
C27 . C33 H331 . 119.4 no
C16 . C34 C32 . 113.0(3) yes
C16 . C34 H341 . 123.5 no
C32 . C34 H341 . 123.5 no
C29 . C35 C36 . 113.2(3) yes
C29 . C35 H351 . 107.9 no
C36 . C35 H351 . 108.9 no
C29 . C35 H352 . 109.9 no
C36 . C35 H352 . 108.6 no
H351 . C35 H352 . 108.1 no
C35 . C36 C37 . 119.8(3) yes
C35 . C36 C43 . 121.2(3) yes
C37 . C36 C43 . 119.0(3) yes
C36 . C37 O38 . 117.1(3) yes
C36 . C37 C39 . 121.5(3) yes
O38 . C37 C39 . 121.4(3) yes
C37 . O38 H381 . 112.2 no
C37 . C39 C40 . 121.1(3) yes
C37 . C39 C41 . 117.6(3) yes
C40 . C39 C41 . 121.3(3) yes
C39 . C40 C7 . 115.2(3) yes
C39 . C40 H401 . 106.5 no
C7 . C40 H401 . 107.8 no
C39 . C40 H402 . 108.9 no
C7 . C40 H402 . 108.7 no
H401 . C40 H402 . 109.8 no
C39 . C41 C42 . 121.6(3) yes
C39 . C41 H411 . 119.7 no
C42 . C41 H411 . 118.7 no
C41 . C42 C43 . 119.6(4) yes
C41 . C42 S44 . 119.8(3) yes
C43 . C42 S44 . 120.3(3) yes
C42 . C43 C36 . 120.7(3) yes
C42 . C43 H431 . 119.2 no
C36 . C43 H431 . 120.1 no
C42 . S44 O45 . 106.2(2) yes
C42 . S44 O46 . 107.2(2) yes
O45 . S44 O46 . 109.4(3) yes
C42 . S44 O47 . 107.5(2) yes
O45 . S44 O47 . 112.0(3) yes
O46 . S44 O47 . 114.2(3) yes
Na22 1_455 O45 S44 . 155.6(4) yes
Na22 . O50 H501 . 95.5 no
Na22 . O50 H502 . 119.4 no
H501 . O50 H502 . 75.5 no
C52 . N51 H511 . 110.4 no
C52 . N51 H513 . 110.2 no
H511 . N51 H513 . 109.6 no
C52 . N51 H512 . 109.2 no
H511 . N51 H512 . 108.4 no
H513 . N51 H512 . 109.0 no
N51 . C52 C53 . 114.0(4) yes
N51 . C52 H521 . 109.1 no
C53 . C52 H521 . 109.6 no
N51 . C52 H522 . 108.2 no
C53 . C52 H522 . 107.0 no
H521 . C52 H522 . 108.8 no
C52 . C53 N54 . 117.6(4) yes
C52 . C53 C58 . 119.2(5) yes
N54 . C53 C58 . 123.2(5) yes
C53 . N54 C55 . 116.3(4) yes
N54 . C55 C56 . 124.1(5) yes
N54 . C55 H551 . 117.5 no
C56 . C55 H551 . 118.4 no
C55 . C56 C57 . 119.0(5) yes
C55 . C56 H561 . 120.8 no
C57 . C56 H561 . 120.2 no
C56 . C57 C58 . 118.5(5) yes
C56 . C57 H571 . 120.4 no
C58 . C57 H571 . 121.1 no
C53 . C58 C57 . 118.9(6) yes
C53 . C58 H581 . 119.8 no
C57 . C58 H581 . 121.3 no
C60 . N59 H593 . 108.2 no
C60 . N59 H592 . 110.4 no
H593 . N59 H592 . 109.3 no
C60 . N59 H591 . 110.2 no
H593 . N59 H591 . 108.5 no
H592 . N59 H591 . 110.2 no
N59 . C60 C61 . 113.0(4) yes
N59 . C60 H602 . 108.6 no
C61 . C60 H602 . 107.8 no
N59 . C60 H601 . 109.1 no
C61 . C60 H601 . 108.6 no
H602 . C60 H601 . 109.6 no
C60 . C61 N62 . 116.7(4) yes
C60 . C61 C66 . 120.1(5) yes
N62 . C61 C66 . 123.2(5) yes
C61 . N62 C63 . 117.4(5) yes
N62 . C63 C64 . 123.2(6) yes
N62 . C63 H631 . 117.7 no
C64 . C63 H631 . 119.2 no
C63 . C64 C65 . 119.3(5) yes
C63 . C64 H641 . 120.6 no
C65 . C64 H641 . 120.0 no
C64 . C65 C66 . 118.8(6) yes
C64 . C65 H651 . 120.3 no
C66 . C65 H651 . 120.9 no
C61 . C66 C65 . 118.0(6) yes
C61 . C66 H661 . 120.7 no
C65 . C66 H661 . 121.3 no
C68 . N67 H672 . 119.9 no
C68 . N67 H671 . 119.5 no
H672 . N67 H671 . 120.3 no
N67 . C68 N69 . 119.3(5) yes
N67 . C68 N71 . 121.6(4) yes
N69 . C68 N71 . 119.0(4) yes
C68 . N69 N70 . 115.6(4) yes
C68 . N69 H691 . 120.4 no
N70 . N69 H691 . 119.0 no
N69 . N70 H701 . 117.9 no
N69 . N70 H702 . 119.2 no
H701 . N70 H702 . 103.0 no
C68 . N71 H711 . 119.3 no
C68 . N71 H712 . 119.4 no
H711 . N71 H712 . 118.7 no
C73 . N72 H721 . 120.4 no
C73 . N72 H722 . 119.7 no
H721 . N72 H722 . 117.5 no
N72 . C73 N74 . 120.5(5) yes
N72 . C73 N75 . 120.0(5) yes
N74 . C73 N75 . 119.5(5) yes
C73 . N74 H742 . 120.4 no
C73 . N74 H741 . 120.2 no
H742 . N74 H741 . 119.4 no
C73 . N75 N76 . 119.0(4) yes
C73 . N75 H751 . 120.4 no
N76 . N75 H751 . 120.1 no
N75 . N76 H762 . 118.7 no
N75 . N76 H761 . 117.5 no
H762 . N76 H761 . 97.4 no

loop_
_geom_bond_atom_site_label_1
_geom_bond_atom_site_label_2
_geom_bond_site_symmetry_2
_geom_bond_distance
_geom_bond_publ_flag
S1 O2 . 1.444(3) yes
S1 O3 . 1.463(3) yes
S1 O4 . 1.460(3) yes
S1 C5 . 1.771(4) yes
C5 C6 . 1.387(5) yes
C5 C11 . 1.380(5) yes
C6 C7 . 1.390(5) yes
C6 H61 . 0.930 no
C7 C8 . 1.406(5) yes
C7 C40 . 1.510(5) yes
C8 O9 . 1.344(4) yes
C8 C10 . 1.413(5) yes
C10 C11 . 1.387(5) yes
C10 C12 . 1.523(5) yes
C11 H111 . 0.916 no
C12 C13 . 1.514(5) yes
C12 H121 . 0.959 no
C12 H122 . 0.967 no
C13 C14 . 1.409(5) yes
C13 C19 . 1.382(6) yes
C14 O15 . 1.356(5) yes
C14 C16 . 1.399(5) yes
O15 Na22 2_776 2.528(3) yes
O15 H151 . 0.932 no
C16 C17 . 1.387(6) yes
C16 C34 . 1.527(5) yes
C17 C18 . 1.397(5) yes
C17 H171 . 0.919 no
C18 C19 . 1.373(6) yes
C18 S20 . 1.765(4) yes
C19 H191 . 0.931 no
S20 O21 . 1.444(3) yes
S20 O48 . 1.442(3) yes
S20 O49 . 1.464(4) yes
O21 Na22 . 2.317(4) yes
Na22 O45 1_655 2.286(4) yes
Na22 O23 . 2.363(3) yes
Na22 O31 . 2.391(3) yes
Na22 O50 . 2.632(17) yes
O23 S24 . 1.446(3) yes
S24 C27 3_565 1.766(4) yes
S24 O25 . 1.465(3) yes
S24 O26 . 1.444(3) yes
C27 C28 . 1.388(5) yes
C27 C33 . 1.381(5) yes
C28 C29 . 1.397(5) yes
C28 H281 . 0.927 no
C29 C30 . 1.397(5) yes
C29 C35 . 1.515(5) yes
C30 O31 2_776 1.372(5) yes
C30 C32 . 1.410(5) yes
O31 H311 . 0.892 no
C32 C33 . 1.396(5) yes
C32 C34 . 1.508(5) yes
C33 H331 . 0.925 no
C34 H341 . 0.904 no
C35 C36 . 1.520(5) yes
C35 H351 . 0.965 no
C35 H352 . 0.971 no
C36 C37 . 1.400(5) yes
C36 C43 . 1.381(5) yes
C37 O38 . 1.356(5) yes
C37 C39 . 1.410(5) yes
O38 H381 . 0.843 no
C39 C40 . 1.514(5) yes
C39 C41 . 1.385(6) yes
C40 H401 . 0.978 no
C40 H402 . 0.968 no
C41 C42 . 1.394(5) yes
C41 H411 . 0.936 no
C42 C43 . 1.390(5) yes
C42 S44 . 1.758(4) yes
C43 H431 . 0.930 no
S44 O45 . 1.437(4) yes
S44 O46 . 1.431(4) yes
S44 O47 . 1.433(4) yes
O50 H501 . 0.850 no
O50 H502 . 0.850 no
N51 C52 . 1.520(6) yes
N51 H511 . 0.882 no
N51 H513 . 0.887 no
N51 H512 . 0.869 no
C52 C53 . 1.504(7) yes
C52 H521 . 0.959 no
C52 H522 . 0.964 no
C53 N54 . 1.339(6) yes
C53 C58 . 1.386(7) yes
N54 C55 . 1.351(6) yes
C55 C56 . 1.364(8) yes
C55 H551 . 0.931 no
C56 C57 . 1.377(9) yes
C56 H561 . 0.938 no
C57 C58 . 1.383(9) yes
C57 H571 . 0.928 no
C58 H581 . 0.927 no
N59 C60 . 1.463(7) yes
N59 H593 . 0.883 no
N59 H592 . 0.895 no
N59 H591 . 0.889 no
C60 C61 . 1.496(7) yes
C60 H602 . 0.966 no
C60 H601 . 0.973 no
C61 N62 . 1.327(6) yes
C61 C66 . 1.387(7) yes
N62 C63 . 1.319(7) yes
C63 C64 . 1.370(10) yes
C63 H631 . 0.920 no
C64 C65 . 1.363(11) yes
C64 H641 . 0.928 no
C65 C66 . 1.373(9) yes
C65 H651 . 0.935 no
C66 H661 . 0.934 no
N67 C68 . 1.303(6) yes
N67 H672 . 0.867 no
N67 H671 . 0.860 no
C68 N69 . 1.335(6) yes
C68 N71 . 1.324(7) yes
N69 N70 . 1.397(7) yes
N69 H691 . 0.868 no
N70 H701 . 0.860 no
N70 H702 . 0.860 no
N71 H711 . 0.863 no
N71 H712 . 0.850 no
N72 C73 . 1.322(7) yes
N72 H721 . 0.864 no
N72 H722 . 0.860 no
C73 N74 . 1.315(7) yes
C73 N75 . 1.335(7) yes
N74 H742 . 0.858 no
N74 H741 . 0.862 no
N75 N76 . 1.399(7) yes
N75 H751 . 0.855 no
N76 H762 . 0.868 no
N76 H761 . 0.874 no

loop_
_geom_hbond_atom_site_label_D
_geom_hbond_atom_site_label_H
_geom_hbond_atom_site_label_A
_geom_hbond_site_symmetry_A
_geom_hbond_angle_DHA
_geom_hbond_distance_DH
_geom_hbond_distance_HA
_geom_hbond_distance_DA
_geom_hbond_publ_flag
C11 H111 O26 . 139.32(12) 0.916 2.581 3.329(6) yes
C43 H431 O3 3_464 166.04(12) 0.930 2.407 3.317(6) yes
C12 H121 O26 . 151.99(11) 0.959 2.576 3.452(6) yes
O50 H501 O47 1_655 179.3(5) 0.850 2.028 2.878(6) yes
C57 H571 O50 1_455 148.1(4) 0.928 2.512 3.336(6) yes
C55 H551 O2 4_656 174.75(13) 0.931 2.488 3.417(6) yes
C52 H521 O4 . 162.01(14) 0.959 2.281 3.206(6) yes
N51 H511 O9 4_646 171.61(15) 0.882 1.801 2.678(6) yes
N51 H513 O48 3_465 155.32(15) 0.887 2.017 2.847(6) yes
N51 H512 O3 . 149.31(14) 0.869 2.052 2.834(6) yes
N59 H593 O46 2_666 149.97(17) 0.883 2.010 2.809(6) yes
N59 H592 N54 4_646 167.26(15) 0.895 2.117 2.996(6) yes
N59 H591 O4 . 164.42(16) 0.889 1.933 2.799(6) yes
N70 H701 O2 2_766 157.52(15) 0.860 2.131 2.944(6) yes
N70 H702 O21 2_766 135.68(13) 0.860 2.416 3.090(6) yes
N69 H691 O49 . 133.81(12) 0.868 2.470 3.134(6) yes
N69 H691 O49 2_766 124.85(13) 0.868 2.514 3.093(6) yes
N71 H711 O49 . 157.79(16) 0.863 2.053 2.870(6) yes
N71 H712 O25 3_464 138.18(14) 0.850 2.289 2.976(6) yes
N67 H671 O25 3_464 152.38(15) 0.860 2.003 2.793(6) yes
N74 H742 O25 4_646 165.51(16) 0.858 2.116 2.955(6) yes
N74 H741 O47 . 146.36(18) 0.862 2.122 2.879(6) yes
N74 H741 O50 1_455 131.1(3) 0.862 2.476 3.111(6) yes
N76 H761 O3 4_646 157.18(13) 0.874 2.323 3.147(6) yes
N75 H751 O26 4_646 168.11(16) 0.855 2.121 2.964(6) yes
N72 H721 O47 . 144.54(16) 0.864 2.123 2.871(6) yes
N72 H722 N62 . 135.03(15) 0.860 2.569 3.235(6) yes
O15 H151 C8 . 158.02(11) 0.932 2.491 3.373(6) yes
O15 H151 O9 . 170.63(13) 0.932 1.690 2.614(6) yes
O38 H381 C8 . 150.14(11) 0.843 2.449 3.207(6) yes
O38 H381 O9 . 161.38(12) 0.843 1.696 2.509(6) yes
O31 H311 O38 2_776 174.75(13) 0.892 1.738 2.627(6) yes
